data_7062968
loop_
_publ_author_name
'Sturner, Michelle A.'
'Thomas, Isla D.'
'Owusu-Koramoah, Joshua E.'
'Reynolds, Todd M.'
'Berry, Steven M.'
'Butcher, Raymond J.'
'Bebout, Deborah C.'

_publ_section_title
;
 Aggregation behavior of group 12 complexes of a tripodal mixed
 NS(thiolato) donor ligand
;
_journal_issue 6
_journal_name_full 'New Journal of Chemistry'
_journal_page_first 2547
_journal_page_last 2557
_journal_paper_doi 10.1039/D3NJ05532A
_journal_volume 48
_journal_year 2024
_chemical_formula_moiety 'C28 H32 Cd2 Cl2 N6 S2, C6 H6'
_chemical_formula_sum 'C34 H38 Cd2 Cl2 N6 S2'
_chemical_formula_weight 890.52
_chemical_name_systematic
'bis(\m2-2-(bis(2-Pyridylmethyl)amino)ethanethiolato-N,N',N",S)-di-cadmium(ii) chloride benzene solvate'
_space_group_crystal_system triclinic
_space_group_IT_number 2
_space_group_name_Hall '-P 1'
_space_group_name_H-M_alt 'P -1'
_atom_sites_solution_hydrogens geom
_atom_sites_solution_primary direct
_atom_sites_solution_secondary difmap
_audit_creation_method SHELXL-2019/3
_audit_update_record
;
2023-12-01 deposited with the CCDC.	2024-01-08 downloaded from the CCDC.
;
_cell_angle_alpha 75.097(2)
_cell_angle_beta 72.253(2)
_cell_angle_gamma 88.380(2)
_cell_formula_units_Z 1
_cell_length_a 9.0044(9)
_cell_length_b 10.0424(10)
_cell_length_c 10.5406(10)
_cell_measurement_reflns_used 3163
_cell_measurement_temperature 103(2)
_cell_measurement_theta_max 19.562
_cell_measurement_theta_min 2.314
_cell_volume 875.95(15)
_computing_cell_refinement 'Bruker SMART'
_computing_data_collection 'Bruker SMART'
_computing_data_reduction 'Bruker SHELXTL'
_computing_molecular_graphics 'Bruker SHELXTL'
_computing_publication_material 'Bruker SHELXTL'
_computing_structure_refinement 'SHELXL-2019/2 (Sheldrick, 2019)'
_computing_structure_solution 'SHELXS-97 (Sheldrick, 1990)'
_diffrn_ambient_temperature 103(2)
_diffrn_measured_fraction_theta_full 0.992
_diffrn_measured_fraction_theta_max 0.953
_diffrn_measurement_device_type 'CCD area detector'
_diffrn_measurement_method '\f and \w scans'
_diffrn_radiation_type MoK\a
_diffrn_radiation_wavelength 0.71073
_diffrn_reflns_av_R_equivalents 0.0303
_diffrn_reflns_av_unetI/netI 0.0205
_diffrn_reflns_Laue_measured_fraction_full 0.992
_diffrn_reflns_Laue_measured_fraction_max 0.953
_diffrn_reflns_limit_h_max 11
_diffrn_reflns_limit_h_min -12
_diffrn_reflns_limit_k_max 13
_diffrn_reflns_limit_k_min -13
_diffrn_reflns_limit_l_max 13
_diffrn_reflns_limit_l_min -13
_diffrn_reflns_number 6814
_diffrn_reflns_point_group_measured_fraction_full 0.992
_diffrn_reflns_point_group_measured_fraction_max 0.953
_diffrn_reflns_theta_full 25.242
_diffrn_reflns_theta_max 28.293
_diffrn_reflns_theta_min 2.102
_exptl_absorpt_coefficient_mu 1.520
_exptl_absorpt_correction_T_max 0.894385
_exptl_absorpt_correction_T_min 0.736703
_exptl_absorpt_correction_type multi-scan
_exptl_absorpt_process_details 'Sadabs (Sheldrick, 1996)'
_exptl_crystal_colour colorless
_exptl_crystal_density_diffrn 1.688
_exptl_crystal_density_method 'not measured'
_exptl_crystal_description chunk
_exptl_crystal_F_000 446
_exptl_crystal_recrystallization_method 'Re-crystallisation from solvent: Methanol/Benzene'
_exptl_crystal_size_max 0.58
_exptl_crystal_size_mid 0.45
_exptl_crystal_size_min 0.30
_refine_diff_density_max 0.584
_refine_diff_density_min -0.583
_refine_diff_density_rms 0.109
_refine_ls_extinction_coef 0.0152(14)
_refine_ls_extinction_expression Fc^*^=kFc[1+0.001xFc^2^\l^3^/sin(2\q)]^-1/4^
_refine_ls_extinction_method 'SHELXL-2019/2 (Sheldrick 2019)'
_refine_ls_goodness_of_fit_ref 1.050
_refine_ls_hydrogen_treatment constr
_refine_ls_matrix_type full
_refine_ls_number_parameters 209
_refine_ls_number_reflns 4134
_refine_ls_number_restraints 0
_refine_ls_restrained_S_all 1.050
_refine_ls_R_factor_all 0.0274
_refine_ls_R_factor_gt 0.0267
_refine_ls_shift/su_max 0.002
_refine_ls_shift/su_mean 0.000
_refine_ls_structure_factor_coef Fsqd
_refine_ls_weighting_details 'w=1/[\s^2^(Fo^2^)+(0.0534P)^2^+0.6049P] where P=(Fo^2^+2Fc^2^)/3'
_refine_ls_weighting_scheme calc
_refine_ls_wR_factor_gt 0.0731
_refine_ls_wR_factor_ref 0.0738
_reflns_Friedel_coverage 0.000
_reflns_number_gt 4021
_reflns_number_total 4134
_reflns_threshold_expression 'I > 2\s(I)'
_cod_data_source_file d3nj05532a2.cif
_cod_data_source_block db035m
_cod_depositor_comments 'Adding full bibliography for 7062968--7062971.cif.'
_cod_database_code 7062968
_shelx_space_group_comment
;
The symmetry employed for this shelxl refinement is uniquely defined
by the following loop, which should always be used as a source of
symmetry information in preference to the above space-group names.
They are only intended as comments.
;

loop_
_space_group_symop_operation_xyz
'x, y, z'
'-x, -y, -z'

loop_
_atom_site_label
_atom_site_type_symbol
_atom_site_fract_x
_atom_site_fract_y
_atom_site_fract_z
_atom_site_U_iso_or_equiv
_atom_site_adp_type
_atom_site_occupancy
_atom_site_site_symmetry_order
_atom_site_calc_flag
_atom_site_refinement_flags_posn
_atom_site_refinement_flags_adp
_atom_site_refinement_flags_occupancy
_atom_site_disorder_assembly
_atom_site_disorder_group
Cd Cd 0.47377(2) 0.86582(2) 0.67285(2) 0.01285(8) Uani 1 1 d . . . . .
Cl Cl 0.66704(6) 0.87680(6) 0.80092(6) 0.02359(12) Uani 1 1 d . . . . .
S S 0.34178(6) 1.09894(5) 0.58360(5) 0.01435(11) Uani 1 1 d . . . . .
N N 0.24641(19) 0.76833(17) 0.63484(17) 0.0137(3) Uani 1 1 d . . . . .
N1A N 0.4691(2) 0.61432(18) 0.73105(18) 0.0162(3) Uani 1 1 d . . . . .
N1B N 0.2547(2) 0.83212(18) 0.88048(18) 0.0152(3) Uani 1 1 d . . . . .
C1 C 0.1713(2) 1.0135(2) 0.5711(2) 0.0174(4) Uani 1 1 d . . . . .
H1A H 0.088296 0.996205 0.661151 0.021 Uiso 1 1 calc R U . . .
H1B H 0.131145 1.077240 0.501833 0.021 Uiso 1 1 calc R U . . .
C2 C 0.2024(2) 0.8770(2) 0.5313(2) 0.0162(4) Uani 1 1 d . . . . .
H2A H 0.107363 0.844150 0.517325 0.019 Uiso 1 1 calc R U . . .
H2B H 0.287249 0.893339 0.442378 0.019 Uiso 1 1 calc R U . . .
C1A C 0.5343(3) 0.5330(2) 0.8201(2) 0.0199(4) Uani 1 1 d . . . . .
H1AA H 0.594015 0.574992 0.861136 0.024 Uiso 1 1 calc R U . . .
C2A C 0.5177(3) 0.3895(2) 0.8544(2) 0.0234(4) Uani 1 1 d . . . . .
H2AA H 0.563403 0.334654 0.919139 0.028 Uiso 1 1 calc R U . . .
C3A C 0.4332(3) 0.3282(2) 0.7923(2) 0.0239(4) Uani 1 1 d . . . . .
H3AA H 0.421970 0.230535 0.812399 0.029 Uiso 1 1 calc R U . . .
C4A C 0.3652(3) 0.4115(2) 0.7001(2) 0.0199(4) Uani 1 1 d . . . . .
H4AA H 0.306979 0.371847 0.656196 0.024 Uiso 1 1 calc R U . . .
C5A C 0.3841(2) 0.5545(2) 0.6734(2) 0.0150(4) Uani 1 1 d . . . . .
C6A C 0.3100(2) 0.6515(2) 0.5775(2) 0.0152(4) Uani 1 1 d . . . . .
H6AA H 0.388897 0.686904 0.486138 0.018 Uiso 1 1 calc R U . . .
H6AB H 0.224904 0.601030 0.564924 0.018 Uiso 1 1 calc R U . . .
C1B C 0.2575(2) 0.8817(2) 0.9869(2) 0.0175(4) Uani 1 1 d . . . . .
H1BA H 0.354231 0.917791 0.986247 0.021 Uiso 1 1 calc R U . . .
C2B C 0.1262(3) 0.8825(2) 1.0975(2) 0.0192(4) Uani 1 1 d . . . . .
H2BA H 0.132835 0.915700 1.172345 0.023 Uiso 1 1 calc R U . . .
C3B C -0.0158(3) 0.8332(2) 1.0954(2) 0.0209(4) Uani 1 1 d . . . . .
H3BA H -0.108495 0.833636 1.168765 0.025 Uiso 1 1 calc R U . . .
C4B C -0.0211(2) 0.7835(2) 0.9855(2) 0.0183(4) Uani 1 1 d . . . . .
H4BA H -0.117135 0.750148 0.982091 0.022 Uiso 1 1 calc R U . . .
C5B C 0.1178(2) 0.7836(2) 0.8798(2) 0.0152(4) Uani 1 1 d . . . . .
C6B C 0.1153(2) 0.7213(2) 0.7635(2) 0.0167(4) Uani 1 1 d . . . . .
H6BA H 0.115522 0.619660 0.796527 0.020 Uiso 1 1 calc R U . . .
H6BB H 0.016335 0.743186 0.742105 0.020 Uiso 1 1 calc R U . . .
C1S C -0.0757(3) 1.4521(2) 0.6407(2) 0.0213(4) Uani 1 1 d . . . . .
H1SA H -0.127276 1.419366 0.736973 0.026 Uiso 1 1 calc R U . . .
C2S C 0.0283(3) 1.3698(2) 0.5712(2) 0.0210(4) Uani 1 1 d . . . . .
H2SA H 0.047170 1.280747 0.620131 0.025 Uiso 1 1 calc R U . . .
C3S C 0.1038(3) 1.4175(2) 0.4315(2) 0.0207(4) Uani 1 1 d . . . . .
H3SA H 0.174924 1.361419 0.384553 0.025 Uiso 1 1 calc R U . . .

loop_
_atom_site_aniso_label
_atom_site_aniso_U_11
_atom_site_aniso_U_22
_atom_site_aniso_U_33
_atom_site_aniso_U_23
_atom_site_aniso_U_13
_atom_site_aniso_U_12
Cd 0.01183(10) 0.01319(10) 0.01396(10) -0.00290(6) -0.00499(6) -0.00066(5)
Cl 0.0218(3) 0.0290(3) 0.0224(3) -0.0023(2) -0.0134(2) -0.0054(2)
S 0.0137(2) 0.0127(2) 0.0166(2) -0.00487(17) -0.00373(17) 0.00084(16)
N 0.0133(7) 0.0135(7) 0.0136(7) -0.0042(6) -0.0027(6) -0.0001(6)
N1A 0.0167(8) 0.0147(8) 0.0166(8) -0.0029(6) -0.0052(6) 0.0004(6)
N1B 0.0156(8) 0.0152(8) 0.0135(7) -0.0025(6) -0.0036(6) -0.0001(6)
C1 0.0122(8) 0.0138(9) 0.0261(10) -0.0042(8) -0.0067(8) 0.0020(7)
C2 0.0154(9) 0.0140(9) 0.0215(9) -0.0035(7) -0.0101(7) 0.0006(7)
C1A 0.0197(10) 0.0203(10) 0.0192(9) -0.0029(8) -0.0071(8) 0.0023(8)
C2A 0.0253(11) 0.0194(10) 0.0210(10) 0.0015(8) -0.0068(8) 0.0054(8)
C3A 0.0253(11) 0.0148(9) 0.0261(11) -0.0003(8) -0.0046(9) 0.0028(8)
C4A 0.0195(10) 0.0151(9) 0.0236(10) -0.0049(8) -0.0048(8) 0.0007(7)
C5A 0.0133(8) 0.0155(9) 0.0148(8) -0.0043(7) -0.0018(7) 0.0002(7)
C6A 0.0172(9) 0.0143(8) 0.0165(9) -0.0059(7) -0.0069(7) 0.0014(7)
C1B 0.0203(10) 0.0154(9) 0.0167(9) -0.0020(7) -0.0075(8) 0.0014(7)
C2B 0.0251(11) 0.0184(9) 0.0137(9) -0.0030(7) -0.0063(8) 0.0025(8)
C3B 0.0204(10) 0.0236(10) 0.0150(9) -0.0030(8) -0.0022(8) 0.0033(8)
C4B 0.0142(9) 0.0215(10) 0.0161(9) -0.0017(7) -0.0029(7) -0.0002(7)
C5B 0.0167(9) 0.0125(8) 0.0152(9) -0.0012(7) -0.0051(7) 0.0004(7)
C6B 0.0141(9) 0.0182(9) 0.0164(9) -0.0052(7) -0.0016(7) -0.0038(7)
C1S 0.0209(10) 0.0211(10) 0.0201(10) -0.0025(8) -0.0060(8) -0.0015(8)
C2S 0.0210(10) 0.0157(9) 0.0273(11) -0.0015(8) -0.0121(9) -0.0006(7)
C3S 0.0198(10) 0.0207(10) 0.0232(10) -0.0080(8) -0.0074(8) 0.0033(8)

loop_
_atom_type_symbol
_atom_type_description
_atom_type_scat_dispersion_real
_atom_type_scat_dispersion_imag
_atom_type_scat_source
C C 0.0033 0.0016 'International Tables Vol C Tables 4.2.6.8 and 6.1.1.4'
H H 0.0000 0.0000 'International Tables Vol C Tables 4.2.6.8 and 6.1.1.4'
N N 0.0061 0.0033 'International Tables Vol C Tables 4.2.6.8 and 6.1.1.4'
S S 0.1246 0.1234 'International Tables Vol C Tables 4.2.6.8 and 6.1.1.4'
Cl Cl 0.1484 0.1585 'International Tables Vol C Tables 4.2.6.8 and 6.1.1.4'
Cd Cd -0.8075 1.2024 'International Tables Vol C Tables 4.2.6.8 and 6.1.1.4'

loop_
_geom_angle_atom_site_label_1
_geom_angle_atom_site_label_2
_geom_angle_atom_site_label_3
_geom_angle
_geom_angle_site_symmetry_1
_geom_angle_site_symmetry_3
_geom_angle_publ_flag
N1B Cd N1A 84.64(6) . . ?
N1B Cd N 71.18(6) . . ?
N1A Cd N 68.75(6) . . ?
N1B Cd Cl 92.31(5) . . ?
N1A Cd Cl 91.85(4) . . ?
N Cd Cl 155.12(4) . . ?
N1B Cd S 165.58(5) . 2_676 ?
N1A Cd S 95.19(4) . 2_676 ?
N Cd S 95.28(4) . 2_676 ?
Cl Cd S 102.108(18) . 2_676 ?
N1B Cd S 85.14(4) . . ?
N1A Cd S 148.81(4) . . ?
N Cd S 80.06(4) . . ?
Cl Cd S 117.950(18) . . ?
S Cd S 87.691(16) 2_676 . ?
C1 S Cd 99.12(7) . 2_676 ?
C1 S Cd 95.65(7) . . ?
Cd S Cd 92.309(15) 2_676 . ?
C2 N C6B 112.09(16) . . ?
C2 N C6A 110.85(15) . . ?
C6B N C6A 111.25(15) . . ?
C2 N Cd 106.26(11) . . ?
C6B N Cd 112.51(12) . . ?
C6A N Cd 103.45(11) . . ?
C1A N1A C5A 118.60(18) . . ?
C1A N1A Cd 126.10(14) . . ?
C5A N1A Cd 115.16(13) . . ?
C5B N1B C1B 118.55(18) . . ?
C5B N1B Cd 118.21(13) . . ?
C1B N1B Cd 122.25(14) . . ?
C2 C1 S 114.84(14) . . ?
C2 C1 H1A 108.6 . . ?
S C1 H1A 108.6 . . ?
C2 C1 H1B 108.6 . . ?
S C1 H1B 108.6 . . ?
H1A C1 H1B 107.5 . . ?
N C2 C1 113.60(17) . . ?
N C2 H2A 108.8 . . ?
C1 C2 H2A 108.8 . . ?
N C2 H2B 108.8 . . ?
C1 C2 H2B 108.8 . . ?
H2A C2 H2B 107.7 . . ?
N1A C1A C2A 122.5(2) . . ?
N1A C1A H1AA 118.7 . . ?
C2A C1A H1AA 118.7 . . ?
C3A C2A C1A 118.7(2) . . ?
C3A C2A H2AA 120.6 . . ?
C1A C2A H2AA 120.6 . . ?
C2A C3A C4A 119.2(2) . . ?
C2A C3A H3AA 120.4 . . ?
C4A C3A H3AA 120.4 . . ?
C3A C4A C5A 118.7(2) . . ?
C3A C4A H4AA 120.6 . . ?
C5A C4A H4AA 120.6 . . ?
N1A C5A C4A 122.26(19) . . ?
N1A C5A C6A 116.04(17) . . ?
C4A C5A C6A 121.70(19) . . ?
N C6A C5A 110.33(16) . . ?
N C6A H6AA 109.6 . . ?
C5A C6A H6AA 109.6 . . ?
N C6A H6AB 109.6 . . ?
C5A C6A H6AB 109.6 . . ?
H6AA C6A H6AB 108.1 . . ?
N1B C1B C2B 123.2(2) . . ?
N1B C1B H1BA 118.4 . . ?
C2B C1B H1BA 118.4 . . ?
C1B C2B C3B 117.9(2) . . ?
C1B C2B H2BA 121.0 . . ?
C3B C2B H2BA 121.0 . . ?
C4B C3B C2B 119.6(2) . . ?
C4B C3B H3BA 120.2 . . ?
C2B C3B H3BA 120.2 . . ?
C3B C4B C5B 118.6(2) . . ?
C3B C4B H4BA 120.7 . . ?
C5B C4B H4BA 120.7 . . ?
N1B C5B C4B 122.10(19) . . ?
N1B C5B C6B 118.69(18) . . ?
C4B C5B C6B 119.15(18) . . ?
N C6B C5B 115.27(16) . . ?
N C6B H6BA 108.5 . . ?
C5B C6B H6BA 108.5 . . ?
N C6B H6BB 108.5 . . ?
C5B C6B H6BB 108.5 . . ?
H6BA C6B H6BB 107.5 . . ?
C3S C1S C2S 119.8(2) 2_586 . ?
C3S C1S H1SA 120.1 2_586 . ?
C2S C1S H1SA 120.1 . . ?
C3S C2S C1S 120.2(2) . . ?
C3S C2S H2SA 119.9 . . ?
C1S C2S H2SA 119.9 . . ?
C2S C3S C1S 120.1(2) . 2_586 ?
C2S C3S H3SA 120.0 . . ?
C1S C3S H3SA 120.0 2_586 . ?

loop_
_geom_bond_atom_site_label_1
_geom_bond_atom_site_label_2
_geom_bond_distance
_geom_bond_site_symmetry_2
_geom_bond_publ_flag
Cd N1B 2.4127(17) . ?
Cd N1A 2.4393(17) . ?
Cd N 2.4750(17) . ?
Cd Cl 2.5264(5) . ?
Cd S 2.6448(5) 2_676 ?
Cd S 2.6776(5) . ?
S C1 1.835(2) . ?
N C2 1.472(3) . ?
N C6B 1.477(2) . ?
N C6A 1.478(2) . ?
N1A C1A 1.344(3) . ?
N1A C5A 1.346(3) . ?
N1B C5B 1.341(3) . ?
N1B C1B 1.347(3) . ?
C1 C2 1.528(3) . ?
C1 H1A 0.9900 . ?
C1 H1B 0.9900 . ?
C2 H2A 0.9900 . ?
C2 H2B 0.9900 . ?
C1A C2A 1.394(3) . ?
C1A H1AA 0.9500 . ?
C2A C3A 1.387(3) . ?
C2A H2AA 0.9500 . ?
C3A C4A 1.391(3) . ?
C3A H3AA 0.9500 . ?
C4A C5A 1.395(3) . ?
C4A H4AA 0.9500 . ?
C5A C6A 1.512(3) . ?
C6A H6AA 0.9900 . ?
C6A H6AB 0.9900 . ?
C1B C2B 1.386(3) . ?
C1B H1BA 0.9500 . ?
C2B C3B 1.392(3) . ?
C2B H2BA 0.9500 . ?
C3B C4B 1.388(3) . ?
C3B H3BA 0.9500 . ?
C4B C5B 1.398(3) . ?
C4B H4BA 0.9500 . ?
C5B C6B 1.519(3) . ?
C6B H6BA 0.9900 . ?
C6B H6BB 0.9900 . ?
C1S C3S 1.395(3) 2_586 ?
C1S C2S 1.395(3) . ?
C1S H1SA 0.9500 . ?
C2S C3S 1.380(3) . ?
C2S H2SA 0.9500 . ?
C3S H3SA 0.9500 . ?

loop_
_geom_hbond_atom_site_label_D
_geom_hbond_atom_site_label_H
_geom_hbond_atom_site_label_A
_geom_hbond_distance_DH
_geom_hbond_distance_HA
_geom_hbond_distance_DA
_geom_hbond_angle_DHA
_geom_hbond_site_symmetry_A
_geom_hbond_publ_flag
C2 H2B Cl 0.99 2.91 3.600(2) 127.9 2_676 yes
C1A H1AA Cl 0.95 2.98 3.622(2) 125.9 . yes
C4A H4AA S 0.95 3.01 3.686(2) 129.0 1_545 yes
C1B H1BA Cl 0.95 2.99 3.616(2) 125.1 . yes
C2B H2BA Cl 0.95 2.91 3.641(2) 134.2 2_677 yes

loop_
_geom_torsion_atom_site_label_1
_geom_torsion_atom_site_label_2
_geom_torsion_atom_site_label_3
_geom_torsion_atom_site_label_4
_geom_torsion
_geom_torsion_site_symmetry_1
_geom_torsion_site_symmetry_2
_geom_torsion_site_symmetry_3
_geom_torsion_site_symmetry_4
_geom_torsion_publ_flag
Cd S C1 C2 60.32(16) 2_676 . . . ?
Cd S C1 C2 -32.94(16) . . . . ?
C6B N C2 C1 68.2(2) . . . . ?
C6A N C2 C1 -166.79(16) . . . . ?
Cd N C2 C1 -55.05(18) . . . . ?
S C1 C2 N 64.6(2) . . . . ?
C5A N1A C1A C2A 0.3(3) . . . . ?
Cd N1A C1A C2A 175.72(16) . . . . ?
N1A C1A C2A C3A 1.3(3) . . . . ?
C1A C2A C3A C4A -1.3(3) . . . . ?
C2A C3A C4A C5A -0.1(3) . . . . ?
C1A N1A C5A C4A -1.8(3) . . . . ?
Cd N1A C5A C4A -177.75(16) . . . . ?
C1A N1A C5A C6A 178.26(18) . . . . ?
Cd N1A C5A C6A 2.3(2) . . . . ?
C3A C4A C5A N1A 1.7(3) . . . . ?
C3A C4A C5A C6A -178.3(2) . . . . ?
C2 N C6A C5A 168.70(16) . . . . ?
C6B N C6A C5A -65.9(2) . . . . ?
Cd N C6A C5A 55.17(16) . . . . ?
N1A C5A C6A N -41.1(2) . . . . ?
C4A C5A C6A N 139.0(2) . . . . ?
C5B N1B C1B C2B 1.3(3) . . . . ?
Cd N1B C1B C2B 169.66(15) . . . . ?
N1B C1B C2B C3B -1.9(3) . . . . ?
C1B C2B C3B C4B 1.0(3) . . . . ?
C2B C3B C4B C5B 0.5(3) . . . . ?
C1B N1B C5B C4B 0.3(3) . . . . ?
Cd N1B C5B C4B -168.56(15) . . . . ?
C1B N1B C5B C6B -177.07(18) . . . . ?
Cd N1B C5B C6B 14.1(2) . . . . ?
C3B C4B C5B N1B -1.1(3) . . . . ?
C3B C4B C5B C6B 176.20(19) . . . . ?
C2 N C6B C5B -99.2(2) . . . . ?
C6A N C6B C5B 136.09(17) . . . . ?
Cd N C6B C5B 20.5(2) . . . . ?
N1B C5B C6B N -23.8(3) . . . . ?
C4B C5B C6B N 158.83(18) . . . . ?
C3S C1S C2S C3S 0.3(4) 2_586 . . . ?
C1S C2S C3S C1S -0.3(4) . . . 2_586 ?
